data_7208254
loop_
_publ_author_name
'Montis, Riccardo'
'Hursthouse, Michael B.'

_publ_section_title
;
 Surprisingly complex supramolecular behaviour in the crystal structures
 of a family of mono-substituted salicylic acids
;
_journal_issue 16
_journal_name_full CrystEngComm
_journal_page_first 5242
_journal_paper_doi 10.1039/c2ce25336d
_journal_volume 14
_journal_year 2012
_chemical_formula_moiety 'C8 H8 O4, H2 O'
_chemical_formula_sum 'C8 H10 O5'
_chemical_formula_weight 186.16
_chemical_name_common '3-methoxysalicylic acid monohydrate'
_chemical_name_systematic
;
3-methoxy-2-hydroxobenzoic acid monohydrate
;
_space_group_IT_number 14
_symmetry_cell_setting monoclinic
_symmetry_space_group_name_Hall '-P 2ybc'
_symmetry_space_group_name_H-M 'P 1 21/c 1'
_atom_sites_solution_hydrogens geom
_atom_sites_solution_primary direct
_atom_sites_solution_secondary difmap
_audit_creation_method SHELXL-97
_cell_angle_alpha 90.00
_cell_angle_beta 91.1210(10)
_cell_angle_gamma 90.00
_cell_formula_units_Z 8
_cell_length_a 17.9971(3)
_cell_length_b 14.3789(2)
_cell_length_c 6.73370(10)
_cell_measurement_reflns_used 12542
_cell_measurement_temperature 120(2)
_cell_measurement_theta_max 27.48
_cell_measurement_theta_min 2.91
_cell_volume 1742.20(5)
_computing_cell_refinement 'DENZO (Otwinowski & Minor, 1997) & COLLECT (Hooft, R.W.W., 1998)'
_computing_data_collection 'COLLECT (Hooft, R.W.W., 1998)'
_computing_data_reduction 'DENZO (Otwinowski & Minor, 1997) & COLLECT (Hooft, R.W.W., 1998)'
_diffrn_ambient_temperature 120(2)
_diffrn_detector_area_resol_mean '4096x4096pixels / 62x62mm'
_diffrn_measured_fraction_theta_full 0.993
_diffrn_measured_fraction_theta_max 0.993
_diffrn_measurement_device_type 'Bruker-Nonius APEX II CCD camera on -goniostat'
_diffrn_measurement_method '\f & \w scans'
_diffrn_radiation_monochromator '10cm confocal mirrors'
_diffrn_radiation_source 'Bruker-Nonius FR591 rotating anode'
_diffrn_radiation_type MoK\a
_diffrn_radiation_wavelength 0.71073
_diffrn_reflns_av_R_equivalents 0.0317
_diffrn_reflns_av_sigmaI/netI 0.0228
_diffrn_reflns_limit_h_max 23
_diffrn_reflns_limit_h_min -23
_diffrn_reflns_limit_k_max 18
_diffrn_reflns_limit_k_min -18
_diffrn_reflns_limit_l_max 8
_diffrn_reflns_limit_l_min -8
_diffrn_reflns_number 25551
_diffrn_reflns_theta_full 27.50
_diffrn_reflns_theta_max 27.50
_diffrn_reflns_theta_min 3.34
_exptl_absorpt_coefficient_mu 0.120
_exptl_absorpt_correction_T_max 0.9650
_exptl_absorpt_correction_T_min 0.9316
_exptl_absorpt_correction_type multi-scan
_exptl_absorpt_process_details 'SADABS 2007/2 (Sheldrick, G.M., 2007)'
_exptl_crystal_colour Colourless
_exptl_crystal_density_diffrn 1.419
_exptl_crystal_density_method 'not measured'
_exptl_crystal_description Block
_exptl_crystal_F_000 784
_exptl_crystal_size_max 0.60
_exptl_crystal_size_mid 0.50
_exptl_crystal_size_min 0.30
_refine_diff_density_max 0.272
_refine_diff_density_min -0.275
_refine_diff_density_rms 0.046
_refine_ls_extinction_method none
_refine_ls_goodness_of_fit_ref 1.062
_refine_ls_hydrogen_treatment mixed
_refine_ls_matrix_type full
_refine_ls_number_parameters 257
_refine_ls_number_reflns 3981
_refine_ls_number_restraints 6
_refine_ls_restrained_S_all 1.061
_refine_ls_R_factor_all 0.0435
_refine_ls_R_factor_gt 0.0368
_refine_ls_shift/su_max 0.001
_refine_ls_shift/su_mean 0.000
_refine_ls_structure_factor_coef Fsqd
_refine_ls_weighting_details 'calc w=1/[\s^2^(Fo^2^)+(0.0441P)^2^+0.6602P] where P=(Fo^2^+2Fc^2^)/3'
_refine_ls_weighting_scheme calc
_refine_ls_wR_factor_gt 0.0912
_refine_ls_wR_factor_ref 0.0959
_reflns_number_gt 3481
_reflns_number_total 3981
_reflns_threshold_expression >2sigma(I)
_cod_data_source_file c2ce25336d.txt
_cod_data_source_block 3-methoxysalicylic_acid_monohydrate
_cod_original_sg_symbol_H-M P21/c
_cod_database_code 7208254

loop_
_symmetry_equiv_pos_as_xyz
'x, y, z'
'-x, y+1/2, -z+1/2'
'-x, -y, -z'
'x, -y-1/2, z-1/2'

loop_
_atom_site_label
_atom_site_type_symbol
_atom_site_fract_x
_atom_site_fract_y
_atom_site_fract_z
_atom_site_U_iso_or_equiv
_atom_site_adp_type
_atom_site_occupancy
_atom_site_symmetry_multiplicity
_atom_site_calc_flag
_atom_site_refinement_flags
O31 O 0.80996(5) 0.94078(8) 0.84523(15) 0.0320(2) Uani 1 1 d D
O41 O 1.31511(5) 0.55485(8) 1.37713(18) 0.0384(3) Uani 1 1 d D
H31A H 0.8454(10) 0.9286(14) 0.770(3) 0.055(6) Uiso 1 1 d D
H31B H 0.8275(10) 0.9745(13) 0.940(2) 0.056(6) Uiso 1 1 d D
H41A H 1.3304(10) 0.5170(12) 1.465(3) 0.053(6) Uiso 1 1 d D
H41B H 1.3484(10) 0.5959(12) 1.362(3) 0.062(6) Uiso 1 1 d D
C11 C 0.57830(6) 0.77746(8) 0.83437(15) 0.0147(2) Uani 1 1 d .
C12 C 0.50327(6) 0.80207(8) 0.83645(16) 0.0147(2) Uani 1 1 d .
C13 C 0.44871(6) 0.73172(8) 0.83575(16) 0.0173(2) Uani 1 1 d .
C14 C 0.46926(7) 0.63924(8) 0.83520(17) 0.0202(2) Uani 1 1 d .
H14 H 0.4323 0.5921 0.8354 0.024 Uiso 1 1 calc R
C15 C 0.54459(7) 0.61495(8) 0.83442(17) 0.0204(2) Uani 1 1 d .
H15 H 0.5586 0.5512 0.8350 0.025 Uiso 1 1 calc R
C16 C 0.59846(7) 0.68273(8) 0.83284(17) 0.0183(2) Uani 1 1 d .
H16 H 0.6494 0.6657 0.8307 0.022 Uiso 1 1 calc R
C17 C 0.63498(6) 0.85126(8) 0.83859(16) 0.0164(2) Uani 1 1 d .
C18 C 0.31895(7) 0.69772(11) 0.8514(2) 0.0334(3) Uani 1 1 d .
H18A H 0.3183 0.6579 0.7333 0.050 Uiso 1 1 calc R
H18B H 0.2712 0.7299 0.8612 0.050 Uiso 1 1 calc R
H18C H 0.3275 0.6595 0.9701 0.050 Uiso 1 1 calc R
O11 O 0.70392(5) 0.82193(6) 0.83552(15) 0.0250(2) Uani 1 1 d .
H11A H 0.7328 0.8678 0.8371 0.037 Uiso 1 1 calc R
O12 O 0.61875(4) 0.93498(6) 0.84707(12) 0.01926(19) Uani 1 1 d .
O13 O 0.47881(4) 0.89106(5) 0.84026(12) 0.01808(18) Uani 1 1 d .
H13A H 0.5153 0.9273 0.8484 0.027 Uiso 1 1 calc R
O14 O 0.37737(4) 0.76482(6) 0.83610(13) 0.0233(2) Uani 1 1 d .
C21 C 1.08424(6) 0.60362(7) 1.03381(16) 0.0155(2) Uani 1 1 d .
C22 C 1.00932(6) 0.60388(7) 1.08552(16) 0.0147(2) Uani 1 1 d .
C23 C 0.95563(6) 0.63590(8) 0.94638(17) 0.0162(2) Uani 1 1 d .
C24 C 0.97680(6) 0.66748(8) 0.76249(17) 0.0188(2) Uani 1 1 d .
H24 H 0.9403 0.6894 0.6699 0.023 Uiso 1 1 calc R
C25 C 1.05194(7) 0.66735(8) 0.71200(17) 0.0194(2) Uani 1 1 d .
H25 H 1.0663 0.6892 0.5853 0.023 Uiso 1 1 calc R
C26 C 1.10495(6) 0.63564(8) 0.84550(17) 0.0180(2) Uani 1 1 d .
H26 H 1.1558 0.6354 0.8103 0.022 Uiso 1 1 calc R
C27 C 1.14040(6) 0.57105(8) 1.18018(17) 0.0179(2) Uani 1 1 d .
C28 C 0.82794(7) 0.67524(10) 0.8882(2) 0.0269(3) Uani 1 1 d .
H28A H 0.7803 0.6742 0.9563 0.040 Uiso 1 1 calc R
H28B H 0.8232 0.6411 0.7627 0.040 Uiso 1 1 calc R
H28C H 0.8420 0.7398 0.8611 0.040 Uiso 1 1 calc R
O21 O 1.20931(5) 0.57734(7) 1.12192(14) 0.0279(2) Uani 1 1 d .
H21A H 1.2383 0.5620 1.2156 0.042 Uiso 1 1 calc R
O22 O 1.12359(5) 0.54063(6) 1.34486(12) 0.0226(2) Uani 1 1 d .
O23 O 0.98390(4) 0.57586(6) 1.26402(12) 0.01838(18) Uani 1 1 d .
H23A H 1.0194 0.5551 1.3336 0.028 Uiso 1 1 calc R
O24 O 0.88388(4) 0.63243(6) 1.01153(12) 0.02107(19) Uani 1 1 d .

loop_
_atom_site_aniso_label
_atom_site_aniso_U_11
_atom_site_aniso_U_22
_atom_site_aniso_U_33
_atom_site_aniso_U_23
_atom_site_aniso_U_13
_atom_site_aniso_U_12
O31 0.0230(5) 0.0433(6) 0.0300(5) -0.0163(4) 0.0089(4) -0.0137(4)
O41 0.0221(5) 0.0389(6) 0.0536(7) 0.0255(5) -0.0157(4) -0.0105(4)
C11 0.0169(5) 0.0156(5) 0.0115(5) -0.0005(4) -0.0014(4) 0.0007(4)
C12 0.0186(5) 0.0151(5) 0.0104(5) 0.0003(4) -0.0003(4) 0.0005(4)
C13 0.0168(5) 0.0211(6) 0.0139(5) -0.0007(4) 0.0004(4) -0.0015(4)
C14 0.0267(6) 0.0180(6) 0.0158(5) -0.0011(4) 0.0002(4) -0.0067(5)
C15 0.0298(6) 0.0148(5) 0.0166(5) -0.0007(4) -0.0021(5) 0.0006(5)
C16 0.0220(6) 0.0176(6) 0.0150(5) -0.0011(4) -0.0021(4) 0.0032(4)
C17 0.0166(5) 0.0185(5) 0.0142(5) -0.0003(4) -0.0011(4) 0.0016(4)
C18 0.0210(6) 0.0360(8) 0.0433(8) -0.0050(6) 0.0051(6) -0.0136(5)
O11 0.0142(4) 0.0203(4) 0.0404(5) -0.0017(4) -0.0013(4) 0.0004(3)
O12 0.0183(4) 0.0149(4) 0.0246(4) -0.0006(3) -0.0012(3) -0.0003(3)
O13 0.0161(4) 0.0149(4) 0.0232(4) 0.0001(3) -0.0002(3) 0.0013(3)
O14 0.0143(4) 0.0250(5) 0.0308(5) -0.0016(4) 0.0026(3) -0.0046(3)
C21 0.0162(5) 0.0129(5) 0.0174(5) -0.0007(4) -0.0004(4) -0.0012(4)
C22 0.0174(5) 0.0117(5) 0.0151(5) -0.0006(4) 0.0013(4) -0.0007(4)
C23 0.0156(5) 0.0135(5) 0.0196(5) -0.0007(4) 0.0005(4) 0.0012(4)
C24 0.0216(6) 0.0164(5) 0.0185(6) 0.0029(4) -0.0022(4) 0.0024(4)
C25 0.0245(6) 0.0168(5) 0.0169(5) 0.0024(4) 0.0033(4) -0.0008(4)
C26 0.0174(5) 0.0157(5) 0.0209(6) -0.0006(4) 0.0034(4) -0.0017(4)
C27 0.0159(5) 0.0172(5) 0.0206(6) -0.0003(4) 0.0003(4) -0.0015(4)
C28 0.0176(6) 0.0327(7) 0.0302(7) 0.0065(5) -0.0039(5) 0.0082(5)
O21 0.0133(4) 0.0427(6) 0.0276(5) 0.0106(4) -0.0009(3) -0.0020(4)
O22 0.0182(4) 0.0304(5) 0.0191(4) 0.0053(3) -0.0006(3) 0.0023(3)
O23 0.0157(4) 0.0241(4) 0.0154(4) 0.0046(3) 0.0013(3) 0.0010(3)
O24 0.0136(4) 0.0275(5) 0.0221(4) 0.0059(3) -0.0004(3) 0.0045(3)

loop_
_atom_type_symbol
_atom_type_description
_atom_type_scat_dispersion_real
_atom_type_scat_dispersion_imag
_atom_type_scat_source
C C 0.0033 0.0016 'International Tables Vol C Tables 4.2.6.8 and 6.1.1.4'
H H 0.0000 0.0000 'International Tables Vol C Tables 4.2.6.8 and 6.1.1.4'
O O 0.0106 0.0060 'International Tables Vol C Tables 4.2.6.8 and 6.1.1.4'

loop_
_geom_angle_atom_site_label_1
_geom_angle_atom_site_label_2
_geom_angle_atom_site_label_3
_geom_angle
H31A O31 H31B 107.1(16)
H41A O41 H41B 108.0(16)
C12 C11 C16 119.62(10)
C12 C11 C17 119.14(10)
C16 C11 C17 121.22(10)
O13 C12 C11 123.70(10)
O13 C12 C13 116.84(10)
C11 C12 C13 119.46(10)
O14 C13 C14 125.89(10)
O14 C13 C12 113.81(10)
C14 C13 C12 120.30(11)
C13 C14 C15 120.00(11)
C13 C14 H14 120.0
C15 C14 H14 120.0
C16 C15 C14 120.42(11)
C16 C15 H15 119.8
C14 C15 H15 119.8
C15 C16 C11 120.21(11)
C15 C16 H16 119.9
C11 C16 H16 119.9
O12 C17 O11 122.45(10)
O12 C17 C11 122.48(10)
O11 C17 C11 115.06(10)
O14 C18 H18A 109.5
O14 C18 H18B 109.5
H18A C18 H18B 109.5
O14 C18 H18C 109.5
H18A C18 H18C 109.5
H18B C18 H18C 109.5
C17 O11 H11A 109.5
C12 O13 H13A 109.5
C13 O14 C18 117.10(10)
C22 C21 C26 119.82(10)
C22 C21 C27 119.07(10)
C26 C21 C27 121.10(10)
O23 C22 C21 124.30(10)
O23 C22 C23 116.58(10)
C21 C22 C23 119.13(10)
O24 C23 C24 125.23(10)
O24 C23 C22 114.36(10)
C24 C23 C22 120.41(10)
C23 C24 C25 120.15(11)
C23 C24 H24 119.9
C25 C24 H24 119.9
C26 C25 C24 120.15(11)
C26 C25 H25 119.9
C24 C25 H25 119.9
C25 C26 C21 120.34(10)
C25 C26 H26 119.8
C21 C26 H26 119.8
O22 C27 O21 122.88(11)
O22 C27 C21 122.41(10)
O21 C27 C21 114.72(10)
O24 C28 H28A 109.5
O24 C28 H28B 109.5
H28A C28 H28B 109.5
O24 C28 H28C 109.5
H28A C28 H28C 109.5
H28B C28 H28C 109.5
C27 O21 H21A 109.5
C22 O23 H23A 109.5
C23 O24 C28 117.01(9)

loop_
_geom_bond_atom_site_label_1
_geom_bond_atom_site_label_2
_geom_bond_distance
O31 H31A 0.841(14)
O31 H31B 0.856(14)
O41 H41A 0.848(14)
O41 H41B 0.848(14)
C11 C12 1.3962(15)
C11 C16 1.4097(15)
C11 C17 1.4718(15)
C12 O13 1.3535(13)
C12 C13 1.4098(16)
C13 O14 1.3692(14)
C13 C14 1.3804(17)
C14 C15 1.4000(17)
C14 H14 0.9500
C15 C16 1.3749(17)
C15 H15 0.9500
C16 H16 0.9500
C17 O12 1.2403(14)
C17 O11 1.3111(14)
C18 O14 1.4322(15)
C18 H18A 0.9800
C18 H18B 0.9800
C18 H18C 0.9800
O11 H11A 0.8400
O13 H13A 0.8400
C21 C22 1.3990(15)
C21 C26 1.4062(16)
C21 C27 1.4743(15)
C22 O23 1.3557(13)
C22 C23 1.4100(15)
C23 O24 1.3728(13)
C23 C24 1.3795(16)
C24 C25 1.4007(16)
C24 H24 0.9500
C25 C26 1.3757(17)
C25 H25 0.9500
C26 H26 0.9500
C27 O22 1.2352(14)
C27 O21 1.3113(14)
C28 O24 1.4317(14)
C28 H28A 0.9800
C28 H28B 0.9800
C28 H28C 0.9800
O21 H21A 0.8400
O23 H23A 0.8400

loop_
_geom_hbond_atom_site_label_D
_geom_hbond_atom_site_label_H
_geom_hbond_atom_site_label_A
_geom_hbond_distance_DH
_geom_hbond_distance_HA
_geom_hbond_distance_DA
_geom_hbond_angle_DHA
_geom_hbond_site_symmetry_A
O31 H31A O24 0.841(14) 2.079(15) 2.8363(13) 149.5(18) 4_575
O31 H31A O23 0.841(14) 2.495(17) 3.1973(12) 141.6(17) 4_575
O31 H31B O22 0.856(14) 1.932(15) 2.7837(12) 173.4(19) 2_757
O41 H41A O12 0.848(14) 1.944(15) 2.7838(13) 170.8(18) 2_747
O41 H41B O14 0.848(14) 2.078(16) 2.8404(14) 149.3(19) 4_676
O41 H41B O13 0.848(14) 2.362(18) 3.0618(13) 140.1(18) 4_676
O11 H11A O31 0.84 1.74 2.5616(12) 165.3 .
O13 H13A O12 0.84 1.86 2.5961(11) 144.7 .
O21 H21A O41 0.84 1.75 2.5603(13) 162.9 .
O23 H23A O22 0.84 1.89 2.6114(11) 143.8 .

loop_
_geom_torsion_atom_site_label_1
_geom_torsion_atom_site_label_2
_geom_torsion_atom_site_label_3
_geom_torsion_atom_site_label_4
_geom_torsion
C16 C11 C12 O13 179.23(10)
C17 C11 C12 O13 0.66(16)
C16 C11 C12 C13 -0.39(16)
C17 C11 C12 C13 -178.96(10)
O13 C12 C13 O14 0.93(14)
C11 C12 C13 O14 -179.43(9)
O13 C12 C13 C14 -178.95(10)
C11 C12 C13 C14 0.70(16)
O14 C13 C14 C15 179.85(10)
C12 C13 C14 C15 -0.29(17)
C13 C14 C15 C16 -0.44(17)
C14 C15 C16 C11 0.75(17)
C12 C11 C16 C15 -0.33(17)
C17 C11 C16 C15 178.20(10)
C12 C11 C17 O12 1.15(16)
C16 C11 C17 O12 -177.39(11)
C12 C11 C17 O11 -179.76(10)
C16 C11 C17 O11 1.70(15)
C14 C13 O14 C18 4.69(17)
C12 C13 O14 C18 -175.17(10)
C26 C21 C22 O23 -178.93(10)
C27 C21 C22 O23 0.02(16)
C26 C21 C22 C23 0.41(16)
C27 C21 C22 C23 179.36(10)
O23 C22 C23 O24 -1.16(14)
C21 C22 C23 O24 179.45(9)
O23 C22 C23 C24 178.70(10)
C21 C22 C23 C24 -0.69(16)
O24 C23 C24 C25 -179.70(10)
C22 C23 C24 C25 0.46(17)
C23 C24 C25 C26 0.07(17)
C24 C25 C26 C21 -0.35(17)
C22 C21 C26 C25 0.11(17)
C27 C21 C26 C25 -178.83(11)
C22 C21 C27 O22 2.74(17)
C26 C21 C27 O22 -178.32(11)
C22 C21 C27 O21 -176.99(10)
C26 C21 C27 O21 1.95(16)
C24 C23 O24 C28 -7.91(16)
C22 C23 O24 C28 171.94(10)
